data_7223987
loop_
_publ_author_name
'Dobrowolski, Micha\/l A'
'Cyra\'nski, Micha\/l K'
'Wr\'obel, Zbigniew'

_publ_section_title
;
 Cyclic \p-electron delocalization in non-planar linear acenes.
;
_journal_issue 17
_journal_name_full 'Physical chemistry chemical physics : PCCP'
_journal_page_first 11813
_journal_page_last 11820
_journal_paper_doi 10.1039/c5cp07056b
_journal_volume 18
_journal_year 2016
_chemical_formula_moiety 'C10 Br8'
_chemical_formula_sum 'C10 Br8'
_chemical_formula_weight 759.38
_chemical_name_common Perbromonaphthalene
_chemical_name_systematic
; 
 Octabromonaphthalene 
;
_space_group_IT_number 60
_symmetry_cell_setting orthorhombic
_symmetry_space_group_name_Hall '-P 2n 2ab'
_symmetry_space_group_name_H-M 'P b c n'
_atom_sites_solution_primary direct
_atom_sites_solution_secondary difmap
_audit_creation_method SHELXL-97
_audit_update_record
;
2015-11-13 deposited with the CCDC.
2016-01-22 downloaded from the CCDC.
;
_cell_angle_alpha 90.00
_cell_angle_beta 90.00
_cell_angle_gamma 90.00
_cell_formula_units_Z 4
_cell_length_a 11.3832(4)
_cell_length_b 7.8114(3)
_cell_length_c 16.5506(6)
_cell_measurement_temperature 100(2)
_cell_volume 1471.66(9)
_computing_structure_refinement 'SHELXL-97 (Sheldrick, 1997)'
_computing_structure_solution 'SHELXS-97 (Sheldrick, 1990)'
_diffrn_ambient_temperature 100(2)
_diffrn_measured_fraction_theta_full 0.996
_diffrn_measured_fraction_theta_max 0.996
_diffrn_measurement_device_type 'Xcalibur, Sapphire2, large Be window'
_diffrn_radiation_monochromator graphite
_diffrn_radiation_source 'fine-focus sealed tube'
_diffrn_radiation_type MoK\a
_diffrn_radiation_wavelength 0.71073
_diffrn_reflns_av_R_equivalents 0.0215
_diffrn_reflns_av_sigmaI/netI 0.0154
_diffrn_reflns_limit_h_max 13
_diffrn_reflns_limit_h_min -13
_diffrn_reflns_limit_k_max 9
_diffrn_reflns_limit_k_min -9
_diffrn_reflns_limit_l_max 19
_diffrn_reflns_limit_l_min -19
_diffrn_reflns_number 10395
_diffrn_reflns_theta_full 25.00
_diffrn_reflns_theta_max 25.00
_diffrn_reflns_theta_min 3.04
_exptl_absorpt_coefficient_mu 21.775
_exptl_absorpt_correction_T_max 0.113
_exptl_absorpt_correction_T_min 0.008
_exptl_absorpt_correction_type multi-scan
_exptl_absorpt_process_details
;
CrysAlis RED, Oxford Diffraction Ltd.,
Version 1.171.33.41 (release 06-05-2009 CrysAlis171 .NET)
(compiled May  6 2009,17:20:42)
Empirical absorption correction using spherical harmonics,
implemented in SCALE3 ABSPACK scaling algorithm. 
;
_exptl_crystal_colour Yellow
_exptl_crystal_density_diffrn 3.427
_exptl_crystal_density_method 'not measured'
_exptl_crystal_description Block
_exptl_crystal_F_000 1360
_exptl_crystal_recrystallization_method 'Re-crystallisation from solvent: ethanol'
_exptl_crystal_size_max 0.3
_exptl_crystal_size_mid 0.2
_exptl_crystal_size_min 0.1
_refine_diff_density_max 0.397
_refine_diff_density_min -0.280
_refine_diff_density_rms 0.070
_refine_ls_extinction_coef 0.00072(4)
_refine_ls_extinction_expression Fc^*^=kFc[1+0.001xFc^2^\l^3^/sin(2\q)]^-1/4^
_refine_ls_extinction_method SHELXL
_refine_ls_goodness_of_fit_ref 0.864
_refine_ls_matrix_type full
_refine_ls_number_parameters 83
_refine_ls_number_reflns 1297
_refine_ls_number_restraints 0
_refine_ls_restrained_S_all 0.864
_refine_ls_R_factor_all 0.0148
_refine_ls_R_factor_gt 0.0109
_refine_ls_shift/su_max 0.002
_refine_ls_shift/su_mean 0.000
_refine_ls_structure_factor_coef Fsqd
_refine_ls_weighting_details 'calc w=1/[\s^2^(Fo^2^)+(0.0126P)^2^+0.8689P] where P=(Fo^2^+2Fc^2^)/3'
_refine_ls_weighting_scheme calc
_refine_ls_wR_factor_gt 0.0223
_refine_ls_wR_factor_ref 0.0227
_reflns_number_gt 1135
_reflns_number_total 1297
_reflns_threshold_expression >2sigma(I)
_cod_data_source_file c5cp07056b2.cif
_cod_data_source_block pbrn
_cod_depositor_comments
;
The following automatic conversions were performed:

'_symmetry_cell_setting' value 'Orthorhombic' changed to
'orthorhombic' according to
/usr/data/users/saulius/crontab/automatic-downloads/rss-feeds/RSC/lib/dictionaries/cif_core.dic
dictionary named 'cif_core.dic' version 2.4.2 from 2011-04-26.

'_exptl_absorpt_correction_type' value 'Multi-scan' changed to
'multi-scan' according to
/usr/data/users/saulius/crontab/automatic-downloads/rss-feeds/RSC/lib/dictionaries/cif_core.dic
dictionary named 'cif_core.dic' version 2.4.2 from 2011-04-26.

Automatic conversion script
Id: cif_fix_values 4268 2015-11-12 08:31:59Z antanas 

 Adding full bibliography for 7223985--7223988.cif.
;
_cod_original_sg_symbol_H-M Pbcn
_cod_database_code 7223987

loop_
_symmetry_equiv_pos_as_xyz
'x, y, z'
'-x+1/2, -y+1/2, z+1/2'
'-x, y, -z+1/2'
'x+1/2, -y+1/2, -z'
'-x, -y, -z'
'x-1/2, y-1/2, -z-1/2'
'x, -y, z-1/2'
'-x-1/2, y-1/2, z'

loop_
_atom_site_label
_atom_site_type_symbol
_atom_site_fract_x
_atom_site_fract_y
_atom_site_fract_z
_atom_site_U_iso_or_equiv
_atom_site_adp_type
_atom_site_occupancy
_atom_site_symmetry_multiplicity
_atom_site_calc_flag
Br3 Br 0.86894(2) 0.11950(3) 0.683303(15) 0.01768(7) Uani 1 1 d
Br4 Br 0.63569(2) 0.05419(3) 0.573000(14) 0.01841(7) Uani 1 1 d
Br2 Br 0.84157(2) 0.28246(3) 0.864694(15) 0.01850(7) Uani 1 1 d
Br1 Br 0.58245(2) 0.32197(3) 0.945062(14) 0.01697(7) Uani 1 1 d
C2 C 0.70612(19) 0.2248(3) 0.80506(14) 0.0121(5) Uani 1 1 d
C4 C 0.62067(19) 0.1575(3) 0.67556(13) 0.0111(5) Uani 1 1 d
C3 C 0.7180(2) 0.1704(3) 0.72359(13) 0.0122(5) Uani 1 1 d
C1 C 0.5970(2) 0.2315(3) 0.83960(13) 0.0112(5) Uani 1 1 d
C10 C 0.5062(2) 0.1944(2) 0.70716(13) 0.0105(5) Uani 1 1 d

loop_
_atom_site_aniso_label
_atom_site_aniso_U_11
_atom_site_aniso_U_22
_atom_site_aniso_U_33
_atom_site_aniso_U_23
_atom_site_aniso_U_13
_atom_site_aniso_U_12
Br3 0.01023(12) 0.02157(13) 0.02124(14) 0.00272(10) 0.00336(10) 0.00252(9)
Br4 0.01943(14) 0.02518(14) 0.01060(13) -0.00356(10) 0.00286(10) 0.00291(10)
Br2 0.01243(13) 0.02152(13) 0.02154(14) -0.00185(10) -0.00763(10) 0.00032(10)
Br1 0.02014(14) 0.02123(13) 0.00953(12) -0.00300(9) -0.00265(10) -0.00065(10)
C2 0.0117(12) 0.0097(11) 0.0150(12) 0.0027(10) -0.0058(10) -0.0005(9)
C4 0.0136(12) 0.0116(11) 0.0081(11) 0.0012(9) 0.0032(10) -0.0008(9)
C3 0.0112(12) 0.0101(11) 0.0153(13) 0.0023(10) 0.0030(10) 0.0017(9)
C1 0.0158(13) 0.0102(11) 0.0075(11) 0.0003(9) -0.0013(9) 0.0003(9)
C10 0.0147(12) 0.0078(11) 0.0090(11) -0.0013(9) -0.0007(10) -0.0030(10)

loop_
_atom_type_symbol
_atom_type_description
_atom_type_scat_dispersion_real
_atom_type_scat_dispersion_imag
_atom_type_scat_source
C C 0.0033 0.0016 'International Tables Vol C Tables 4.2.6.8 and 6.1.1.4'
Br Br -0.2901 2.4595 'International Tables Vol C Tables 4.2.6.8 and 6.1.1.4'

loop_
_geom_angle_atom_site_label_1
_geom_angle_atom_site_label_2
_geom_angle_atom_site_label_3
_geom_angle
_geom_angle_site_symmetry_1
_geom_angle_site_symmetry_3
C1 C2 C3 119.6(2) . .
C1 C2 Br2 120.97(17) . .
C3 C2 Br2 119.37(17) . .
C3 C4 C10 120.7(2) . .
C3 C4 Br4 118.73(17) . .
C10 C4 Br4 119.77(16) . .
C4 C3 C2 119.8(2) . .
C4 C3 Br3 121.16(17) . .
C2 C3 Br3 119.08(16) . .
C2 C1 C10 120.6(2) . 3_656
C2 C1 Br1 118.65(17) . .
C10 C1 Br1 120.09(16) 3_656 .
C10 C10 C4 117.0(3) 3_656 .
C10 C10 C1 117.1(3) 3_656 3_656
C4 C10 C1 126.0(2) . 3_656

loop_
_geom_bond_atom_site_label_1
_geom_bond_atom_site_label_2
_geom_bond_distance
_geom_bond_site_symmetry_2
Br3 C3 1.885(2) .
Br4 C4 1.887(2) .
Br2 C2 1.885(2) .
Br1 C1 1.890(2) .
C2 C1 1.368(3) .
C2 C3 1.420(3) .
C4 C3 1.368(3) .
C4 C10 1.433(3) .
C1 C10 1.436(3) 3_656
C10 C10 1.425(4) 3_656
C10 C1 1.436(3) 3_656
